data_4000789
loop_
_publ_author_name
'Reeves-McLaren, Nik'
'Smith, Ronald I.'
'West, Anthony R.'

_publ_section_title
;
 Lithium-Ion Conduction Pathways in Complex Lithium Spinels Li2MGe3O8(M =
 Ni or Zn)
;
_journal_issue 15
_journal_name_full 'Chemistry of Materials'
_journal_page_first 3556
_journal_paper_doi 10.1021/cm201429f
_journal_volume 23
_journal_year 2011
_chemical_formula_sum 'Ge3 Li2.03 Ni O8'
_chemical_formula_weight 418.56
_chemical_name_systematic ' ?'
_space_group_IT_number 212
_symmetry_cell_setting cubic
_symmetry_space_group_name_Hall 'P 4acd 2ab 3'
_symmetry_space_group_name_H-M 'P 43 3 2'
_audit_creation_date 2011-07-04T15:48
_audit_creation_method 'from EXP file using GSAS2CIF'
_audit_update_record ' 2011-07-04T15:48  Initial CIF as created by GSAS2CIF'
_cell_angle_alpha 90.0
_cell_angle_beta 90.0
_cell_angle_gamma 90.0
_cell_formula_units_Z 4
_cell_length_a 8.27528(15)
_cell_length_b 8.27528
_cell_length_c 8.27528
_cell_volume 566.693(10)
_computing_structure_refinement GSAS
_diffrn_radiation_probe neutron
_exptl_absorpt_correction_T_max 1.00000
_exptl_absorpt_correction_T_min 1.00000
_exptl_absorpt_process_details
;   GSAS Absorption/surface roughness correction: function number 0
 No correction is applied.
;
_pd_block_id 2011-07-04T15:48|FINALMODEL-AS_IN_PAP|nik|pol
_pd_calc_method 'Rietveld Refinement'
_pd_instr_location ' ?'
_pd_meas_2theta_fixed 90.00
_pd_meas_number_of_points 5525
_pd_phase_name 'Li2NiGe3O8 @ 850C'
_pd_proc_info_datetime 2011-07-04T15:48:13
_pd_proc_info_excluded_regions ' ?'
_pd_proc_ls_background_function
;   GSAS Background function number 1 with  6 terms.
 Shifted Chebyshev function of 1st kind
      1:    6.45721     2:  -0.749179     3:   0.898340     4:  -0.333844    
      5:   0.252033     6:  -3.538310E-02
;
_pd_proc_ls_peak_cutoff 0.00100
_pd_proc_ls_profile_function
;
 TOF Profile function number 3 with  21 terms
 Profile coefficients for exponential pseudovoigt
  convolution Von Dreele, 1990 (unpublished)
 Peak tails are ignored  where the intensity is below 0.0010 times the peak
   Aniso. broadening axis   0.0   0.0   1.0
;
_pd_proc_ls_prof_R_factor 0.0378
_pd_proc_ls_prof_wR_expected 0.0168
_pd_proc_ls_prof_wR_factor 0.0250
_pd_proc_number_of_points 5525
_pd_spec_mounting ' ?'
_refine_ls_goodness_of_fit_all 1.49
_refine_ls_matrix_type full
_refine_ls_number_parameters 14
_refine_ls_number_restraints 0
_refine_ls_R_Fsqd_factor 0.07198
_refine_ls_shift/su_max 0.05
_refine_ls_shift/su_mean 0.00
_reflns_d_resolution_high 0.500
_reflns_d_resolution_low 3.701
_reflns_limit_h_max 17
_reflns_limit_h_min 1
_reflns_limit_k_max 12
_reflns_limit_k_min 0
_reflns_limit_l_max 10
_reflns_limit_l_min 0
_reflns_number_total 526
_cod_data_source_file cm201429f_si_002.cif
_cod_data_source_block FINALMODEL-AS_IN_PAP_publ
_cod_depositor_comments
;
The following automatic conversions were performed:

'_geom_bond_publ_flag' value 'N' changed to 'n' according to
/home/saulius/struct/CIF-dictionaries/cif_core.dic dictionary named
'cif_core.dic' version 2.4.1 from 2010-06-29 (63
times).

'_geom_angle_publ_flag' value 'N' changed to 'n' according
to /home/saulius/struct/CIF-dictionaries/cif_core.dic dictionary
named 'cif_core.dic' version 2.4.1 from 2010-06-29 (188 times).

Automatic conversion script
Id: cif_fix_values 1715 2011-07-08 13:25:40Z adriana 
;
_cod_original_cell_volume 566.693(31)
_cod_database_code 4000789
_gsas_exptl_extinct_corr_t_min 1.00000
_gsas_exptl_extinct_corr_t_max 1.00000

loop_
_symmetry_equiv_pos_site_id
_symmetry_equiv_pos_as_xyz
1 +x,+y,+z
2 +z,+x,+y
3 +y,+z,+x
4 -y+3/4,+x+1/4,+z+3/4
5 +z+3/4,-y+3/4,+x+1/4
6 +x+1/4,+z+3/4,-y+3/4
7 -x+1/2,-y,+z+1/2
8 -z,+x+1/2,-y+1/2
9 -y+1/2,-z,+x+1/2
10 +x+1/2,-y+1/2,-z
11 +z+1/2,-x+1/2,-y
12 -y,+z+1/2,-x+1/2
13 +y+3/4,-x+3/4,+z+1/4
14 +z+1/4,+y+3/4,-x+3/4
15 -x+3/4,+z+1/4,+y+3/4
16 -x+1/4,-z+1/4,-y+1/4
17 -y+1/4,-x+1/4,-z+1/4
18 -z+1/4,-y+1/4,-x+1/4
19 +y+1/2,-z+1/2,-x
20 +y+1/4,+x+3/4,-z+3/4
21 -z+3/4,+y+1/4,+x+3/4
22 +x+3/4,-z+3/4,+y+1/4
23 -x,+y+1/2,-z+1/2
24 -z+1/2,-x,+y+1/2

loop_
_atom_site_aniso_label
_atom_site_aniso_U_11
_atom_site_aniso_U_12
_atom_site_aniso_U_13
_atom_site_aniso_U_22
_atom_site_aniso_U_23
_atom_site_aniso_U_33
O1 0.01356 -0.00427 -0.00427 0.01356 -0.00427 0.01356
O2 0.01178 0.00356 -0.00563 0.02266 0.00162 0.00625

loop_
_atom_site_type_symbol
_atom_site_label
_atom_site_fract_x
_atom_site_fract_y
_atom_site_fract_z
_atom_site_occupancy
_atom_site_thermal_displace_type
_atom_site_U_iso_or_equiv
_atom_site_symmetry_multiplicity
Li Li1 0.01895 0.01895 0.01895 0.85992 Uiso 0.0050(9) 8
Ni Ni1 0.625 0.625 0.625 1.0 Uiso 0.01397 4
Ge Ge1 0.125 0.37826 0.87174 1.0 Uiso 0.00985 12
O- O1 0.38524 0.38524 0.38524 1.0 Uani 0.01356 8
O- O2 0.09795 0.12628 0.3935 1.0 Uani 0.01356 24
Li LiCP -0.23095 0.875 0.01905 0.10353 Uiso 0.005(5) 12

loop_
_atom_type_symbol
_atom_type_number_in_cell
_atom_type_scat_length_neutron
_atom_type_scat_source
Li+1 6.879 -0.1900 International_Tables_Vol_C
Ni+2 4.0 1.0300 International_Tables_Vol_C
Ge+4 12.0 0.8185 International_Tables_Vol_C
O-2 32.0 0.5805 International_Tables_Vol_C
Li 1.242 -0.1900 International_Tables_Vol_C

loop_
_geom_angle_atom_site_label_1
_geom_angle_atom_site_label_2
_geom_angle_atom_site_label_3
_geom_angle
_geom_angle_site_symmetry_1
_geom_angle_site_symmetry_3
_geom_angle_publ_flag
Li1 Li1 O1 180.0 16_555 16_555 n
Li1 Li1 O2 79.3089(6) 16_555 16_555 n
Li1 Li1 O2 79.3089(14) 16_555 17_555 n
Li1 Li1 O2 79.3089(8) 16_555 18_555 n
Li1 Li1 LiCP 142.0247(6) 16_555 1_545 n
Li1 Li1 LiCP 142.02470(30) 16_555 2_554 n
Li1 Li1 LiCP 142.02470(30) 16_555 3_455 n
O1 Li1 O2 100.6911(6) 16_555 16_555 n
O1 Li1 O2 100.6911(14) 16_555 17_555 n
O1 Li1 O2 100.6911(8) 16_555 18_555 n
O1 Li1 LiCP 37.9753(6) 16_555 1_545 n
O1 Li1 LiCP 37.97530(30) 16_555 2_554 n
O1 Li1 LiCP 37.97530(30) 16_555 3_455 n
O2 Li1 O2 116.6396(5) 16_555 17_555 n
O2 Li1 O2 116.6396(12) 16_555 18_555 n
O2 Li1 LiCP 98.3811 16_555 1_545 n
O2 Li1 LiCP 67.8422(10) 16_555 2_554 n
O2 Li1 LiCP 132.07550(30) 16_555 3_455 n
O2 Li1 O2 116.6396(7) 17_555 18_555 n
O2 Li1 LiCP 132.0755(6) 17_555 1_545 n
O2 Li1 LiCP 98.3811(12) 17_555 2_554 n
O2 Li1 LiCP 67.8422(12) 17_555 3_455 n
O2 Li1 LiCP 67.84220(20) 18_555 1_545 n
O2 Li1 LiCP 132.0755(4) 18_555 2_554 n
O2 Li1 LiCP 98.3811(12) 18_555 3_455 n
LiCP Li1 LiCP 64.40110(20) 1_545 2_554 n
LiCP Li1 LiCP 64.4011(5) 1_545 3_455 n
LiCP Li1 LiCP 64.4011(7) 2_554 3_455 n
O2 Ni1 O2 79.2777 8_655 9_565 n
O2 Ni1 O2 79.27770(10) 8_655 10_556 n
O2 Ni1 O2 98.9858 8_655 13_555 n
O2 Ni1 O2 102.5356 8_655 14_555 n
O2 Ni1 O2 177.26570(10) 8_655 15_555 n
O2 Ni1 O2 79.2777 9_565 10_556 n
O2 Ni1 O2 177.2652 9_565 13_555 n
O2 Ni1 O2 98.9858 9_565 14_555 n
O2 Ni1 O2 102.5356 9_565 15_555 n
O2 Ni1 O2 102.5356 10_556 13_555 n
O2 Ni1 O2 177.2657 10_556 14_555 n
O2 Ni1 O2 98.9858 10_556 15_555 n
O2 Ni1 O2 79.2777 13_555 14_555 n
O2 Ni1 O2 79.27770(10) 13_555 15_555 n
O2 Ni1 O2 79.2777 14_555 15_555 n
O1 Ge1 O1 96.6278 5_455 7_565 n
O1 Ge1 O2 177.14079(10) 5_455 3_556 n
O1 Ge1 O2 93.28310(10) 5_455 11_456 n
O1 Ge1 O2 82.8995 5_455 17_556 n
O1 Ge1 O2 81.63850(10) 5_455 21_555 n
O1 Ge1 LiCP 36.4277(7) 5_455 8_556 n
O1 Ge1 LiCP 112.4396(5) 5_455 10_566 n
O1 Ge1 LiCP 48.3139(8) 5_455 12_655 n
O1 Ge1 O2 82.8995 7_565 3_556 n
O1 Ge1 O2 81.6385 7_565 11_456 n
O1 Ge1 O2 177.1411 7_565 17_556 n
O1 Ge1 O2 93.2831 7_565 21_555 n
O1 Ge1 LiCP 112.43960(30) 7_565 8_556 n
O1 Ge1 LiCP 36.42770(20) 7_565 10_566 n
O1 Ge1 LiCP 48.3139(8) 7_565 12_655 n
O2 Ge1 O2 89.4401 3_556 11_456 n
O2 Ge1 O2 97.7117 3_556 17_556 n
O2 Ge1 O2 95.56530(20) 3_556 21_555 n
O2 Ge1 LiCP 146.2529(6) 3_556 8_556 n
O2 Ge1 LiCP 65.5995(4) 3_556 10_566 n
O2 Ge1 LiCP 131.1441(8) 3_556 12_655 n
O2 Ge1 O2 95.5654 11_456 17_556 n
O2 Ge1 O2 172.40010(10) 11_456 21_555 n
O2 Ge1 LiCP 64.8440(5) 11_456 8_556 n
O2 Ge1 LiCP 112.51610(10) 11_456 10_566 n
O2 Ge1 LiCP 86.20010(10) 11_456 12_655 n
O2 Ge1 O2 89.4401 17_556 21_555 n
O2 Ge1 LiCP 65.59950(30) 17_556 8_556 n
O2 Ge1 LiCP 146.25290(20) 17_556 10_566 n
O2 Ge1 LiCP 131.1441(8) 17_556 12_655 n
O2 Ge1 LiCP 112.5161(7) 21_555 8_556 n
O2 Ge1 LiCP 64.84400(20) 21_555 10_566 n
O2 Ge1 LiCP 86.20010(20) 21_555 12_655 n
LiCP Ge1 LiCP 142.92270(10) 8_556 10_566 n
LiCP Ge1 LiCP 71.4614(12) 8_556 12_655 n
LiCP Ge1 LiCP 71.4614(11) 10_566 12_655 n
Li1 O1 Ge1 121.2034(8) 16_555 4_554 n
Li1 O1 Ge1 121.2034(4) 16_555 5_455 n
Li1 O1 Ge1 121.2034(4) 16_555 6_545 n
Li1 O1 LiCP 77.3805 16_555 16_556 n
Li1 O1 LiCP 77.3805(11) 16_555 17_655 n
Li1 O1 LiCP 77.3805(11) 16_555 18_565 n
Ge1 O1 Ge1 95.589 4_554 5_455 n
Ge1 O1 Ge1 95.589 4_554 6_545 n
Ge1 O1 LiCP 92.83630(10) 4_554 16_556 n
Ge1 O1 LiCP 149.9715(6) 4_554 17_655 n
Ge1 O1 LiCP 54.8515(6) 4_554 18_565 n
Ge1 O1 Ge1 95.589 5_455 6_545 n
Ge1 O1 LiCP 54.8515 5_455 16_556 n
Ge1 O1 LiCP 92.83630(20) 5_455 17_655 n
Ge1 O1 LiCP 149.9715(6) 5_455 18_565 n
Ge1 O1 LiCP 149.9715 6_545 16_556 n
Ge1 O1 LiCP 54.8515(6) 6_545 17_655 n
Ge1 O1 LiCP 92.83630(10) 6_545 18_565 n
LiCP O1 LiCP 115.3662(7) 16_556 17_655 n
LiCP O1 LiCP 115.36620(10) 16_556 18_565 n
LiCP O1 LiCP 115.3662(8) 17_655 18_565 n
Li1 O2 Ni1 109.3645(4) 16_555 4_544 n
Li1 O2 Ge1 121.4521(6) 16_555 2_455 n
Li1 O2 Ge1 128.8108(9) 16_555 9_565 n
Li1 O2 LiCP 64.7584(11) 16_555 18_565 n
Ni1 O2 Ge1 95.5101 4_544 2_455 n
Ni1 O2 Ge1 94.02290(10) 4_544 9_565 n
Ni1 O2 LiCP 143.97360(10) 4_544 18_565 n
Ge1 O2 Ge1 99.72570(10) 2_455 9_565 n
Ge1 O2 LiCP 118.296 2_455 18_565 n
Ge1 O2 LiCP 69.64710(30) 9_565 18_565 n
Li1 LiCP Li1 104.46070(30) 1_565 5_455 n
Li1 LiCP Ge1 90.3179 1_565 10_466 n
Li1 LiCP Ge1 95.3428 1_565 19_465 n
Li1 LiCP Ge1 127.7696(6) 1_565 20_455 n
Li1 LiCP O1 135.0111(4) 1_565 8_555 n
Li1 LiCP O1 64.6442(5) 1_565 16_565 n
Li1 LiCP O2 47.39940(30) 1_565 18_565 n
Li1 LiCP O2 91.7326 1_565 23_555 n
Li1 LiCP LiCP 57.79950(20) 1_565 2_564 n
Li1 LiCP LiCP 57.7994(6) 1_565 3_465 n
Li1 LiCP LiCP 103.55070(20) 1_565 9_565 n
Li1 LiCP LiCP 159.8553(5) 1_565 11_456 n
Li1 LiCP Ge1 95.3428(10) 5_455 10_466 n
Li1 LiCP Ge1 90.3179(12) 5_455 19_465 n
Li1 LiCP Ge1 127.7696(9) 5_455 20_455 n
Li1 LiCP O1 64.6442(8) 5_455 8_555 n
Li1 LiCP O1 135.0111(9) 5_455 16_565 n
Li1 LiCP O2 91.7326(12) 5_455 18_565 n
Li1 LiCP O2 47.39940(10) 5_455 23_555 n
Li1 LiCP LiCP 103.5508(9) 5_455 2_564 n
Li1 LiCP LiCP 159.8552(4) 5_455 3_465 n
Li1 LiCP LiCP 57.7994(11) 5_455 9_565 n
Li1 LiCP LiCP 57.79940(20) 5_455 11_456 n
Ge1 LiCP Ge1 170.76060(10) 10_466 19_465 n
Ge1 LiCP Ge1 85.3803(8) 10_466 20_455 n
Ge1 LiCP O1 50.73600(20) 10_466 8_555 n
Ge1 LiCP O1 126.59860(20) 10_466 16_565 n
Ge1 LiCP O2 45.50890(20) 10_466 18_565 n
Ge1 LiCP O2 141.7977(9) 10_466 23_555 n
Ge1 LiCP LiCP 145.93851(10) 10_466 2_564 n
Ge1 LiCP LiCP 94.2830(8) 10_466 3_465 n
Ge1 LiCP LiCP 37.89160(10) 10_466 9_565 n
Ge1 LiCP LiCP 82.64220(30) 10_466 11_456 n
Ge1 LiCP Ge1 85.3803(9) 19_465 20_455 n
Ge1 LiCP O1 126.5986(4) 19_465 8_555 n
Ge1 LiCP O1 50.7360(4) 19_465 16_565 n
Ge1 LiCP O2 141.79770(20) 19_465 18_565 n
Ge1 LiCP O2 45.5089(10) 19_465 23_555 n
Ge1 LiCP LiCP 37.89160(20) 19_465 2_564 n
Ge1 LiCP LiCP 82.6422(10) 19_465 3_465 n
Ge1 LiCP LiCP 145.93851(10) 19_465 9_565 n
Ge1 LiCP LiCP 94.2830(4) 19_465 11_456 n
Ge1 LiCP O1 76.8345(14) 20_455 8_555 n
Ge1 LiCP O1 76.8345(14) 20_455 16_565 n
Ge1 LiCP O2 121.8628(5) 20_455 18_565 n
Ge1 LiCP O2 121.86270(20) 20_455 23_555 n
Ge1 LiCP LiCP 104.1075(13) 20_455 2_564 n
Ge1 LiCP LiCP 70.6470(12) 20_455 3_465 n
Ge1 LiCP LiCP 104.1075(13) 20_455 9_565 n
Ge1 LiCP LiCP 70.6470(11) 20_455 11_456 n
O1 LiCP O1 153.6691 8_555 16_565 n
O1 LiCP O2 88.0960(7) 8_555 18_565 n
O1 LiCP O2 105.8840(6) 8_555 23_555 n
O1 LiCP LiCP 162.96690(10) 8_555 2_564 n
O1 LiCP LiCP 133.9594(4) 8_555 3_465 n
O1 LiCP LiCP 32.31690(20) 8_555 9_565 n
O1 LiCP LiCP 32.31690(10) 8_555 11_456 n
O1 LiCP O2 105.8841(8) 16_565 18_565 n
O1 LiCP O2 88.0960(8) 16_565 23_555 n
O1 LiCP LiCP 32.3169 16_565 2_564 n
O1 LiCP LiCP 32.3169(6) 16_565 3_465 n
O1 LiCP LiCP 162.96690(30) 16_565 9_565 n
O1 LiCP LiCP 133.9594 16_565 11_456 n
O2 LiCP O2 116.2745(6) 18_565 23_555 n
O2 LiCP LiCP 105.1027(5) 18_565 2_564 n
O2 LiCP LiCP 82.5026(13) 18_565 3_465 n
O2 LiCP LiCP 58.8094(5) 18_565 9_565 n
O2 LiCP LiCP 118.7082(8) 18_565 11_456 n
O2 LiCP LiCP 58.8094(7) 23_555 2_564 n
O2 LiCP LiCP 118.70820(20) 23_555 3_465 n
O2 LiCP LiCP 105.1027(10) 23_555 9_565 n
O2 LiCP LiCP 82.50260(30) 23_555 11_456 n
LiCP LiCP LiCP 60.0000(5) 2_564 3_465 n
LiCP LiCP LiCP 151.785 2_564 9_565 n
LiCP LiCP LiCP 131.41780(20) 2_564 11_456 n
LiCP LiCP LiCP 131.4178(9) 3_465 9_565 n
LiCP LiCP LiCP 141.29410(10) 3_465 11_456 n
LiCP LiCP LiCP 60.00000(30) 9_565 11_456 n

loop_
_geom_bond_atom_site_label_1
_geom_bond_atom_site_label_2
_geom_bond_distance
_geom_bond_site_symmetry_2
_geom_bond_publ_flag
Li1 Li1 3.03996(4) 16_555 n
Li1 O1 2.210080(30) 16_555 n
Li1 O2 1.942200(30) 16_555 n
Li1 O2 1.942200(20) 17_555 n
Li1 O2 1.942200(30) 18_555 n
Li1 LiCP 2.38660(4) 1_545 n
Li1 LiCP 2.386600(30) 2_554 n
Li1 LiCP 2.386600(30) 3_455 n
Ni1 Ge1 2.94500(5) 4_554 n
Ni1 Ge1 2.94500(4) 5_455 n
Ni1 Ge1 2.94500(4) 6_545 n
Ni1 Ge1 2.94500(4) 19_566 n
Ni1 Ge1 2.94500(4) 20_556 n
Ni1 Ge1 2.94500(5) 22_565 n
Ni1 O2 2.09699(4) 8_655 n
Ni1 O2 2.09699(4) 9_565 n
Ni1 O2 2.09699(4) 10_556 n
Ni1 O2 2.09699(4) 13_555 n
Ni1 O2 2.09699(4) 14_555 n
Ni1 O2 2.09699(4) 15_555 n
Ge1 Ni1 2.94500(5) 5_455 n
Ge1 Ni1 2.94500(4) 6_446 n
Ge1 Ge1 2.90688(4) 4_554 n
Ge1 Ge1 2.90688(4) 8_656 n
Ge1 Ge1 2.90688(4) 9_565 n
Ge1 Ge1 2.90688(5) 19_466 n
Ge1 O1 1.96214(4) 5_455 n
Ge1 O1 1.96214(4) 7_565 n
Ge1 O2 1.876190(30) 3_556 n
Ge1 O2 1.925880(30) 11_456 n
Ge1 O2 1.876190(30) 17_556 n
Ge1 O2 1.925880(30) 21_555 n
Ge1 LiCP 2.531190(30) 8_556 n
Ge1 LiCP 2.53118(4) 10_566 n
Ge1 LiCP 1.647680(20) 12_655 n
O1 Li1 2.210080(30) 16_555 n
O1 Ge1 1.96214(4) 4_554 n
O1 Ge1 1.96214(4) 5_455 n
O1 Ge1 1.96214(4) 6_545 n
O1 LiCP 1.504880(30) 16_556 n
O1 LiCP 1.504880(20) 17_655 n
O1 LiCP 1.504880(20) 18_565 n
O2 Li1 1.942200(20) 16_555 n
O2 Ni1 2.09699(4) 4_544 n
O2 Ge1 1.876190(30) 2_455 n
O2 Ge1 1.925880(30) 9_565 n
O2 LiCP 2.450160(30) 8_556 n
O2 LiCP 2.44367(4) 18_565 n
LiCP Li1 2.38660(4) 1_565 n
LiCP Li1 2.386600(30) 5_455 n
LiCP Ge1 2.53118(4) 10_466 n
LiCP Ge1 2.53118(4) 19_465 n
LiCP Ge1 1.647680(20) 20_455 n
LiCP O1 1.504880(20) 8_555 n
LiCP O1 1.504880(20) 16_565 n
LiCP O2 2.45016(4) 15_454 n
LiCP O2 2.44367(4) 18_565 n
LiCP O2 2.45016(4) 19_465 n
LiCP O2 2.44367(4) 23_555 n
LiCP LiCP 2.54356(4) 2_564 n
LiCP LiCP 2.543560(30) 3_465 n
LiCP LiCP 2.543560(30) 9_565 n
LiCP LiCP 2.54356(4) 11_456 n
